data_4344937
loop_
_publ_author_name
'Chakraborty, Biswarup'
'Jana, Rahul Dev'
'Singh, Reena'
'Paria, Sayantan'
'Paine, Tapan Kanti'

_publ_section_title
;
 Reductive Activation of O2 by Non-Heme Iron(II) Benzilate Complexes of N4
 Ligands: Effect of Ligand Topology on the Reactivity of O2-Derived
 Oxidant.
;
_journal_issue 1
_journal_name_full 'Inorganic chemistry'
_journal_page_first 359
_journal_page_last 371
_journal_paper_doi 10.1021/acs.inorgchem.6b02282
_journal_volume 56
_journal_year 2017
_chemical_formula_sum 'C59 H55 B Fe N4 O3'
_chemical_formula_weight 934.73
_chemical_name_systematic
; 
 ? 
;
_space_group_IT_number 14
_symmetry_cell_setting monoclinic
_symmetry_space_group_name_Hall '-P 2ybc'
_symmetry_space_group_name_H-M 'P 1 21/c 1'
_atom_sites_solution_hydrogens geom
_atom_sites_solution_primary direct
_atom_sites_solution_secondary difmap
_audit_creation_method SHELXL-97
_cell_angle_alpha 90.00
_cell_angle_beta 119.643(3)
_cell_angle_gamma 90.00
_cell_formula_units_Z 4
_cell_length_a 16.5701(13)
_cell_length_b 11.8991(10)
_cell_length_c 27.7929(18)
_cell_measurement_reflns_used 9945
_cell_measurement_temperature 150(2)
_cell_measurement_theta_max 27.78
_cell_measurement_theta_min 2.40
_cell_volume 4762.7(6)
_computing_cell_refinement 'Bruker SAINT'
_computing_data_collection 'Bruker SMART'
_computing_data_reduction 'Bruker SAINT'
_computing_molecular_graphics 'Bruker SHELXTL'
_computing_publication_material 'Mercury 2.3'
_computing_structure_refinement 'SHELXL-97 (Sheldrick, 2008)'
_computing_structure_solution 'SHELXS-97 (Sheldrick, 2008)'
_diffrn_ambient_temperature 150(2)
_diffrn_measured_fraction_theta_full 1.000
_diffrn_measured_fraction_theta_max 1.000
_diffrn_measurement_device_type 'CCD area detector'
_diffrn_measurement_method 'phi and omega scans'
_diffrn_radiation_monochromator graphite
_diffrn_radiation_source 'fine-focus sealed tube'
_diffrn_radiation_type MoK\a
_diffrn_radiation_wavelength 0.71073
_diffrn_reflns_av_R_equivalents 0.0262
_diffrn_reflns_av_sigmaI/netI 0.0190
_diffrn_reflns_limit_h_max 19
_diffrn_reflns_limit_h_min -19
_diffrn_reflns_limit_k_max 14
_diffrn_reflns_limit_k_min -14
_diffrn_reflns_limit_l_max 33
_diffrn_reflns_limit_l_min -33
_diffrn_reflns_number 44352
_diffrn_reflns_theta_full 25.00
_diffrn_reflns_theta_max 25.00
_diffrn_reflns_theta_min 1.58
_exptl_absorpt_coefficient_mu 0.368
_exptl_absorpt_correction_T_max 0.9711
_exptl_absorpt_correction_T_min 0.9434
_exptl_absorpt_correction_type multi-scan
_exptl_absorpt_process_details Sadabs
_exptl_crystal_colour yellow
_exptl_crystal_density_diffrn 1.304
_exptl_crystal_density_method 'not measured'
_exptl_crystal_description plate
_exptl_crystal_F_000 1968
_exptl_crystal_size_max 0.16
_exptl_crystal_size_mid 0.12
_exptl_crystal_size_min 0.08
_refine_diff_density_max 0.308
_refine_diff_density_min -0.381
_refine_diff_density_rms 0.043
_refine_ls_extinction_method none
_refine_ls_goodness_of_fit_ref 0.987
_refine_ls_hydrogen_treatment constr
_refine_ls_matrix_type full
_refine_ls_number_parameters 616
_refine_ls_number_reflns 8395
_refine_ls_number_restraints 0
_refine_ls_restrained_S_all 0.987
_refine_ls_R_factor_all 0.0335
_refine_ls_R_factor_gt 0.0294
_refine_ls_shift/su_max 0.003
_refine_ls_shift/su_mean 0.000
_refine_ls_structure_factor_coef Fsqd
_refine_ls_weighting_details 'calc w=1/[\s^2^(Fo^2^)+(0.0350P)^2^+3.0056P] where P=(Fo^2^+2Fc^2^)/3'
_refine_ls_weighting_scheme calc
_refine_ls_wR_factor_gt 0.0724
_refine_ls_wR_factor_ref 0.0752
_reflns_number_gt 7551
_reflns_number_total 8395
_reflns_threshold_expression >2sigma(I)
_cod_data_source_file ic6b02282_si_003.cif
_cod_data_source_block sp1_0m
_cod_depositor_comments
;
The following automatic conversions were performed:

'_symmetry_cell_setting' value 'Monoclinic' changed to 'monoclinic'
according to
/usr/data/users/saulius/crontab/automatic-downloads/rss-feeds/ACS/lib/dictionaries/cif_core.dic
dictionary named 'cif_core.dic' version 2.4.2 from 2011-04-26.

'_exptl_absorpt_correction_type' value 'Multi-Scan' changed to
'multi-scan' according to
/usr/data/users/saulius/crontab/automatic-downloads/rss-feeds/ACS/lib/dictionaries/cif_core.dic
dictionary named 'cif_core.dic' version 2.4.2 from 2011-04-26.

Automatic conversion script
Id: cif_fix_values 4268 2015-11-12 08:31:59Z antanas 

 Adding full bibliography for 4344937--4344940.cif.
;
_cod_original_sg_symbol_H-M P2(1)/c
_cod_database_code 4344937

loop_
_symmetry_equiv_pos_as_xyz
'x, y, z'
'-x, y+1/2, -z+1/2'
'-x, -y, -z'
'x, -y-1/2, z-1/2'

loop_
_atom_site_label
_atom_site_type_symbol
_atom_site_fract_x
_atom_site_fract_y
_atom_site_fract_z
_atom_site_U_iso_or_equiv
_atom_site_adp_type
_atom_site_occupancy
_atom_site_symmetry_multiplicity
_atom_site_calc_flag
_atom_site_refinement_flags
Fe1 Fe 0.016839(14) 0.420050(16) 0.861899(8) 0.01492(6) Uani 1 1 d .
O1 O -0.00195(7) 0.55528(8) 0.81393(4) 0.0165(2) Uani 1 1 d .
O2 O 0.00061(7) 0.63389(8) 0.74204(4) 0.0184(2) Uani 1 1 d .
O3 O 0.00423(7) 0.35373(8) 0.78405(4) 0.0148(2) Uani 1 1 d .
H3A H -0.0032 0.2833 0.7710 0.022 Uiso 1 1 d R
N2 N 0.03391(8) 0.25068(10) 0.89543(5) 0.0170(3) Uani 1 1 d .
N1 N -0.12657(8) 0.37249(10) 0.83846(5) 0.0184(3) Uani 1 1 d .
N4 N 0.06197(9) 0.46139(10) 0.95128(5) 0.0203(3) Uani 1 1 d .
N3 N 0.16953(8) 0.39078(10) 0.89795(5) 0.0183(3) Uani 1 1 d .
C1 C -0.05291(10) 0.18845(12) 0.85933(6) 0.0192(3) Uani 1 1 d .
H1A H -0.0567 0.1233 0.8791 0.023 Uiso 1 1 calc R
H1B H -0.0515 0.1621 0.8267 0.023 Uiso 1 1 calc R
C2 C -0.13759(10) 0.26074(12) 0.84169(6) 0.0185(3) Uani 1 1 d .
C3 C -0.22290(11) 0.21266(14) 0.82719(6) 0.0237(3) Uani 1 1 d .
H3 H -0.2279 0.1357 0.8309 0.028 Uiso 1 1 calc R
C4 C -0.30048(11) 0.28093(15) 0.80714(7) 0.0271(4) Uani 1 1 d .
H4 H -0.3587 0.2504 0.7963 0.032 Uiso 1 1 calc R
C5 C -0.28991(11) 0.39511(14) 0.80355(6) 0.0255(3) Uani 1 1 d .
H5 H -0.3412 0.4424 0.7901 0.031 Uiso 1 1 calc R
C6 C -0.20237(11) 0.43939(13) 0.82004(6) 0.0220(3) Uani 1 1 d .
C7 C -0.18798(12) 0.56320(14) 0.81846(8) 0.0329(4) Uani 1 1 d .
H7A H -0.1680 0.5788 0.7921 0.049 Uiso 1 1 calc R
H7B H -0.1415 0.5883 0.8545 0.049 Uiso 1 1 calc R
H7C H -0.2452 0.6019 0.8078 0.049 Uiso 1 1 calc R
C8 C 0.04813(11) 0.25994(13) 0.95233(6) 0.0226(3) Uani 1 1 d .
H8A H 0.0841 0.1960 0.9739 0.027 Uiso 1 1 calc R
H8B H -0.0117 0.2574 0.9506 0.027 Uiso 1 1 calc R
C9 C 0.09743(11) 0.36640(13) 0.98099(6) 0.0209(3) Uani 1 1 d .
C10 C 0.17105(12) 0.36669(15) 1.03452(6) 0.0285(4) Uani 1 1 d .
H10 H 0.1954 0.2997 1.0534 0.034 Uiso 1 1 calc R
C11 C 0.20777(13) 0.46904(16) 1.05946(7) 0.0340(4) Uani 1 1 d .
H11 H 0.2587 0.4718 1.0950 0.041 Uiso 1 1 calc R
C12 C 0.16816(13) 0.56628(15) 1.03111(7) 0.0318(4) Uani 1 1 d .
H12 H 0.1899 0.6356 1.0481 0.038 Uiso 1 1 calc R
C13 C 0.09501(12) 0.56078(13) 0.97657(7) 0.0250(3) Uani 1 1 d .
C14 C 0.04987(14) 0.66460(14) 0.94439(8) 0.0355(4) Uani 1 1 d .
H14A H -0.0087 0.6755 0.9430 0.053 Uiso 1 1 calc R
H14B H 0.0399 0.6570 0.9074 0.053 Uiso 1 1 calc R
H14C H 0.0893 0.7281 0.9620 0.053 Uiso 1 1 calc R
C15 C 0.11477(10) 0.19850(13) 0.89504(6) 0.0211(3) Uani 1 1 d .
H15A H 0.0941 0.1641 0.8592 0.025 Uiso 1 1 calc R
H15B H 0.1393 0.1394 0.9227 0.025 Uiso 1 1 calc R
C16 C 0.19138(10) 0.28074(13) 0.90654(6) 0.0200(3) Uani 1 1 d .
C17 C 0.27884(11) 0.23991(15) 0.92182(7) 0.0298(4) Uani 1 1 d .
H17 H 0.2918 0.1636 0.9281 0.036 Uiso 1 1 calc R
C18 C 0.34665(12) 0.31488(16) 0.92753(8) 0.0360(4) Uani 1 1 d .
H18 H 0.4055 0.2896 0.9363 0.043 Uiso 1 1 calc R
C19 C 0.32569(11) 0.42727(15) 0.92000(7) 0.0305(4) Uani 1 1 d .
H19 H 0.3710 0.4788 0.9243 0.037 Uiso 1 1 calc R
C20 C 0.23740(10) 0.46481(14) 0.90595(6) 0.0217(3) Uani 1 1 d .
C21 C 0.21565(11) 0.58744(13) 0.90023(7) 0.0258(4) Uani 1 1 d .
H21A H 0.2279 0.6172 0.9353 0.039 Uiso 1 1 calc R
H21B H 0.1514 0.5985 0.8735 0.039 Uiso 1 1 calc R
H21C H 0.2537 0.6255 0.8882 0.039 Uiso 1 1 calc R
C22 C 0.01969(9) 0.43494(11) 0.75103(6) 0.0141(3) Uani 1 1 d .
C23 C 0.00482(9) 0.55162(12) 0.77041(6) 0.0140(3) Uani 1 1 d .
C24 C 0.12005(10) 0.42468(12) 0.76180(6) 0.0150(3) Uani 1 1 d .
C25 C 0.15843(11) 0.31782(13) 0.76773(6) 0.0216(3) Uani 1 1 d .
H25 H 0.1223 0.2547 0.7635 0.026 Uiso 1 1 calc R
C26 C 0.24970(11) 0.30453(13) 0.77992(7) 0.0252(3) Uani 1 1 d .
H26 H 0.2745 0.2327 0.7843 0.030 Uiso 1 1 calc R
C27 C 0.30432(10) 0.39697(13) 0.78565(6) 0.0229(3) Uani 1 1 d .
H27 H 0.3657 0.3877 0.7942 0.027 Uiso 1 1 calc R
C28 C 0.26655(10) 0.50303(13) 0.77858(6) 0.0209(3) Uani 1 1 d .
H28 H 0.3023 0.5656 0.7815 0.025 Uiso 1 1 calc R
C29 C 0.17542(10) 0.51711(12) 0.76713(6) 0.0185(3) Uani 1 1 d .
H29 H 0.1511 0.5892 0.7630 0.022 Uiso 1 1 calc R
C30 C -0.05531(10) 0.41986(11) 0.69065(6) 0.0157(3) Uani 1 1 d .
C31 C -0.03623(10) 0.41838(11) 0.64756(6) 0.0167(3) Uani 1 1 d .
H31 H 0.0249 0.4225 0.6549 0.020 Uiso 1 1 calc R
C32 C -0.10854(11) 0.41077(12) 0.59321(6) 0.0201(3) Uani 1 1 d .
H32 H -0.0953 0.4115 0.5644 0.024 Uiso 1 1 calc R
C33 C -0.19961(11) 0.40217(13) 0.58144(6) 0.0235(3) Uani 1 1 d .
H33 H -0.2474 0.3962 0.5450 0.028 Uiso 1 1 calc R
C34 C -0.21917(11) 0.40254(15) 0.62448(7) 0.0277(4) Uani 1 1 d .
H34 H -0.2802 0.3965 0.6170 0.033 Uiso 1 1 calc R
C35 C -0.14762(10) 0.41193(14) 0.67860(6) 0.0238(3) Uani 1 1 d .
H35 H -0.1612 0.4130 0.7073 0.029 Uiso 1 1 calc R
C36 C 0.29526(10) 0.49030(13) 0.60123(6) 0.0190(3) Uani 1 1 d .
C37 C 0.21915(11) 0.55396(14) 0.56305(6) 0.0229(3) Uani 1 1 d .
H37 H 0.2295 0.6137 0.5452 0.027 Uiso 1 1 calc R
C38 C 0.12855(11) 0.53107(15) 0.55090(6) 0.0270(4) Uani 1 1 d .
H38 H 0.0800 0.5748 0.5249 0.032 Uiso 1 1 calc R
C39 C 0.10998(11) 0.44429(15) 0.57689(6) 0.0271(4) Uani 1 1 d .
H39 H 0.0495 0.4302 0.5692 0.033 Uiso 1 1 calc R
C40 C 0.18278(11) 0.37854(14) 0.61458(7) 0.0256(3) Uani 1 1 d .
H40 H 0.1717 0.3200 0.6327 0.031 Uiso 1 1 calc R
C41 C 0.27251(11) 0.40049(13) 0.62520(6) 0.0218(3) Uani 1 1 d .
H41 H 0.3200 0.3533 0.6494 0.026 Uiso 1 1 calc R
C42 C 0.45963(10) 0.56640(12) 0.68348(6) 0.0174(3) Uani 1 1 d .
C43 C 0.52786(10) 0.65023(13) 0.70040(6) 0.0212(3) Uani 1 1 d .
H43 H 0.5426 0.6791 0.6746 0.025 Uiso 1 1 calc R
C44 C 0.57432(11) 0.69191(13) 0.75405(6) 0.0234(3) Uani 1 1 d .
H44 H 0.6184 0.7483 0.7631 0.028 Uiso 1 1 calc R
C45 C 0.55587(10) 0.65067(13) 0.79419(6) 0.0223(3) Uani 1 1 d .
H45 H 0.5862 0.6794 0.8300 0.027 Uiso 1 1 calc R
C46 C 0.49127(11) 0.56567(13) 0.77960(6) 0.0232(3) Uani 1 1 d .
H46 H 0.4790 0.5351 0.8061 0.028 Uiso 1 1 calc R
C47 C 0.44454(11) 0.52555(13) 0.72568(6) 0.0223(3) Uani 1 1 d .
H47 H 0.4010 0.4687 0.7171 0.027 Uiso 1 1 calc R
C48 C 0.40922(10) 0.60987(13) 0.57705(6) 0.0195(3) Uani 1 1 d .
C49 C 0.43579(10) 0.58383(13) 0.53765(6) 0.0220(3) Uani 1 1 d .
H49 H 0.4526 0.5102 0.5354 0.026 Uiso 1 1 calc R
C50 C 0.43812(10) 0.66348(14) 0.50168(6) 0.0256(3) Uani 1 1 d .
H50 H 0.4561 0.6425 0.4761 0.031 Uiso 1 1 calc R
C51 C 0.41386(10) 0.77315(14) 0.50385(7) 0.0268(4) Uani 1 1 d .
H51 H 0.4154 0.8266 0.4799 0.032 Uiso 1 1 calc R
C52 C 0.38712(11) 0.80313(14) 0.54218(7) 0.0282(4) Uani 1 1 d .
H52 H 0.3706 0.8770 0.5441 0.034 Uiso 1 1 calc R
C53 C 0.38502(11) 0.72267(14) 0.57765(7) 0.0254(3) Uani 1 1 d .
H53 H 0.3668 0.7445 0.6030 0.030 Uiso 1 1 calc R
C54 C 0.45459(10) 0.39918(13) 0.61704(6) 0.0195(3) Uani 1 1 d .
C55 C 0.54896(11) 0.37761(14) 0.65291(7) 0.0242(3) Uani 1 1 d .
H55 H 0.5845 0.4319 0.6789 0.029 Uiso 1 1 calc R
C56 C 0.59156(12) 0.27843(15) 0.65123(7) 0.0298(4) Uani 1 1 d .
H56 H 0.6544 0.2674 0.6758 0.036 Uiso 1 1 calc R
C57 C 0.54090(13) 0.19615(14) 0.61320(7) 0.0319(4) Uani 1 1 d .
H57 H 0.5689 0.1289 0.6125 0.038 Uiso 1 1 calc R
C58 C 0.44818(13) 0.21482(14) 0.57625(7) 0.0306(4) Uani 1 1 d .
H58 H 0.4136 0.1605 0.5500 0.037 Uiso 1 1 calc R
C59 C 0.40631(12) 0.31470(13) 0.57817(6) 0.0245(3) Uani 1 1 d .
H59 H 0.3439 0.3258 0.5527 0.029 Uiso 1 1 calc R
B1 B 0.40464(11) 0.51697(14) 0.61931(7) 0.0181(3) Uani 1 1 d .

loop_
_atom_site_aniso_label
_atom_site_aniso_U_11
_atom_site_aniso_U_22
_atom_site_aniso_U_33
_atom_site_aniso_U_23
_atom_site_aniso_U_13
_atom_site_aniso_U_12
Fe1 0.01791(11) 0.01308(11) 0.01539(11) 0.00206(8) 0.00947(9) 0.00007(8)
O1 0.0223(5) 0.0126(5) 0.0170(5) 0.0004(4) 0.0117(4) 0.0006(4)
O2 0.0240(5) 0.0126(5) 0.0214(5) 0.0035(4) 0.0133(4) 0.0024(4)
O3 0.0208(5) 0.0097(5) 0.0166(5) 0.0000(4) 0.0113(4) -0.0015(4)
N2 0.0210(6) 0.0151(6) 0.0160(6) 0.0000(5) 0.0100(5) -0.0015(5)
N1 0.0206(6) 0.0200(6) 0.0181(6) 0.0006(5) 0.0123(5) -0.0004(5)
N4 0.0272(7) 0.0178(6) 0.0206(6) -0.0014(5) 0.0154(6) -0.0025(5)
N3 0.0192(6) 0.0209(6) 0.0134(6) -0.0003(5) 0.0070(5) -0.0024(5)
C1 0.0240(8) 0.0144(7) 0.0218(8) -0.0024(6) 0.0135(6) -0.0047(6)
C2 0.0236(8) 0.0196(7) 0.0154(7) -0.0023(6) 0.0121(6) -0.0035(6)
C3 0.0274(8) 0.0235(8) 0.0235(8) -0.0052(6) 0.0150(7) -0.0073(7)
C4 0.0205(8) 0.0368(10) 0.0251(8) -0.0074(7) 0.0122(7) -0.0088(7)
C5 0.0195(8) 0.0348(9) 0.0225(8) -0.0007(7) 0.0106(7) 0.0027(7)
C6 0.0237(8) 0.0252(8) 0.0196(8) 0.0028(6) 0.0126(7) 0.0032(6)
C7 0.0272(9) 0.0259(9) 0.0501(11) 0.0092(8) 0.0227(9) 0.0072(7)
C8 0.0334(9) 0.0185(8) 0.0179(7) 0.0033(6) 0.0142(7) -0.0026(7)
C9 0.0279(8) 0.0211(8) 0.0185(7) 0.0005(6) 0.0150(7) -0.0020(6)
C10 0.0337(9) 0.0322(9) 0.0196(8) 0.0020(7) 0.0132(7) -0.0010(7)
C11 0.0344(10) 0.0443(11) 0.0201(8) -0.0064(8) 0.0109(7) -0.0105(8)
C12 0.0404(10) 0.0310(9) 0.0291(9) -0.0135(7) 0.0209(8) -0.0158(8)
C13 0.0351(9) 0.0213(8) 0.0279(8) -0.0049(7) 0.0225(8) -0.0058(7)
C14 0.0538(12) 0.0181(8) 0.0414(10) -0.0046(7) 0.0288(9) -0.0037(8)
C15 0.0220(8) 0.0166(7) 0.0231(8) 0.0013(6) 0.0101(6) 0.0025(6)
C16 0.0204(8) 0.0223(8) 0.0144(7) 0.0013(6) 0.0065(6) 0.0005(6)
C17 0.0237(9) 0.0298(9) 0.0304(9) 0.0064(7) 0.0093(7) 0.0055(7)
C18 0.0172(8) 0.0452(11) 0.0400(10) 0.0087(9) 0.0099(8) 0.0051(8)
C19 0.0193(8) 0.0383(10) 0.0292(9) 0.0039(7) 0.0083(7) -0.0069(7)
C20 0.0203(8) 0.0286(8) 0.0131(7) 0.0004(6) 0.0059(6) -0.0054(6)
C21 0.0236(8) 0.0264(9) 0.0247(8) -0.0024(7) 0.0097(7) -0.0092(7)
C22 0.0167(7) 0.0116(7) 0.0160(7) 0.0022(5) 0.0095(6) -0.0004(5)
C23 0.0103(7) 0.0151(7) 0.0155(7) 0.0004(6) 0.0056(6) -0.0004(5)
C24 0.0157(7) 0.0178(7) 0.0115(7) -0.0004(5) 0.0066(6) 0.0001(6)
C25 0.0215(8) 0.0161(7) 0.0304(8) -0.0037(6) 0.0153(7) -0.0029(6)
C26 0.0229(8) 0.0192(8) 0.0358(9) -0.0030(7) 0.0163(7) 0.0030(6)
C27 0.0168(7) 0.0275(8) 0.0258(8) -0.0037(7) 0.0117(7) -0.0004(6)
C28 0.0181(7) 0.0216(8) 0.0226(8) -0.0004(6) 0.0097(6) -0.0060(6)
C29 0.0202(7) 0.0157(7) 0.0186(7) 0.0021(6) 0.0088(6) 0.0000(6)
C30 0.0180(7) 0.0108(7) 0.0182(7) 0.0002(5) 0.0089(6) -0.0005(5)
C31 0.0178(7) 0.0138(7) 0.0203(7) -0.0008(6) 0.0107(6) -0.0005(6)
C32 0.0252(8) 0.0193(8) 0.0174(7) -0.0011(6) 0.0118(6) -0.0001(6)
C33 0.0219(8) 0.0245(8) 0.0173(7) -0.0015(6) 0.0045(6) -0.0031(6)
C34 0.0165(8) 0.0386(10) 0.0263(8) -0.0003(7) 0.0093(7) -0.0039(7)
C35 0.0201(8) 0.0340(9) 0.0203(8) -0.0006(7) 0.0123(7) -0.0016(7)
C36 0.0186(7) 0.0239(8) 0.0146(7) -0.0039(6) 0.0083(6) 0.0005(6)
C37 0.0224(8) 0.0304(9) 0.0161(7) -0.0002(6) 0.0097(6) 0.0033(7)
C38 0.0185(8) 0.0421(10) 0.0161(8) -0.0033(7) 0.0053(6) 0.0064(7)
C39 0.0171(8) 0.0426(10) 0.0229(8) -0.0127(7) 0.0108(7) -0.0059(7)
C40 0.0267(8) 0.0276(9) 0.0250(8) -0.0075(7) 0.0147(7) -0.0074(7)
C41 0.0201(8) 0.0222(8) 0.0202(8) -0.0033(6) 0.0076(6) -0.0001(6)
C42 0.0152(7) 0.0178(7) 0.0193(7) 0.0022(6) 0.0087(6) 0.0047(6)
C43 0.0216(8) 0.0233(8) 0.0219(8) 0.0026(6) 0.0132(6) -0.0009(6)
C44 0.0220(8) 0.0210(8) 0.0270(8) -0.0025(6) 0.0119(7) -0.0063(6)
C45 0.0212(8) 0.0251(8) 0.0203(8) -0.0038(6) 0.0099(6) -0.0009(6)
C46 0.0255(8) 0.0272(8) 0.0214(8) -0.0002(6) 0.0150(7) -0.0032(7)
C47 0.0230(8) 0.0220(8) 0.0233(8) -0.0015(6) 0.0124(7) -0.0053(6)
C48 0.0127(7) 0.0253(8) 0.0175(7) 0.0016(6) 0.0052(6) 0.0005(6)
C49 0.0163(7) 0.0267(8) 0.0204(8) 0.0021(6) 0.0071(6) 0.0008(6)
C50 0.0169(8) 0.0389(10) 0.0207(8) 0.0036(7) 0.0090(6) -0.0010(7)
C51 0.0165(8) 0.0351(9) 0.0258(8) 0.0134(7) 0.0083(7) 0.0012(7)
C52 0.0234(8) 0.0256(8) 0.0324(9) 0.0091(7) 0.0114(7) 0.0065(7)
C53 0.0242(8) 0.0289(9) 0.0245(8) 0.0050(7) 0.0131(7) 0.0059(7)
C54 0.0232(8) 0.0219(8) 0.0180(7) 0.0038(6) 0.0137(6) 0.0019(6)
C55 0.0252(8) 0.0253(8) 0.0248(8) 0.0034(7) 0.0143(7) 0.0036(7)
C56 0.0310(9) 0.0332(9) 0.0311(9) 0.0120(8) 0.0199(8) 0.0133(7)
C57 0.0501(11) 0.0257(9) 0.0354(10) 0.0099(7) 0.0331(9) 0.0151(8)
C58 0.0493(11) 0.0237(9) 0.0285(9) -0.0025(7) 0.0266(8) -0.0002(8)
C59 0.0286(8) 0.0266(8) 0.0215(8) 0.0008(7) 0.0149(7) 0.0019(7)
B1 0.0167(8) 0.0203(9) 0.0172(8) 0.0011(7) 0.0082(7) 0.0014(7)

loop_
_atom_type_symbol
_atom_type_description
_atom_type_scat_dispersion_real
_atom_type_scat_dispersion_imag
_atom_type_scat_source
C C 0.0033 0.0016 'International Tables Vol C Tables 4.2.6.8 and 6.1.1.4'
H H 0.0000 0.0000 'International Tables Vol C Tables 4.2.6.8 and 6.1.1.4'
B B 0.0013 0.0007 'International Tables Vol C Tables 4.2.6.8 and 6.1.1.4'
Fe Fe 0.3463 0.8444 'International Tables Vol C Tables 4.2.6.8 and 6.1.1.4'
N N 0.0061 0.0033 'International Tables Vol C Tables 4.2.6.8 and 6.1.1.4'
O O 0.0106 0.0060 'International Tables Vol C Tables 4.2.6.8 and 6.1.1.4'

loop_
_geom_angle_atom_site_label_1
_geom_angle_atom_site_label_2
_geom_angle_atom_site_label_3
_geom_angle
O1 Fe1 N2 165.28(4)
O1 Fe1 N1 102.62(4)
N2 Fe1 N1 77.40(5)
O1 Fe1 O3 74.26(4)
N2 Fe1 O3 91.02(4)
N1 Fe1 O3 93.03(4)
O1 Fe1 N3 101.01(4)
N2 Fe1 N3 77.64(5)
N1 Fe1 N3 154.97(5)
O3 Fe1 N3 85.49(4)
O1 Fe1 N4 114.30(4)
N2 Fe1 N4 80.17(4)
N1 Fe1 N4 95.89(4)
O3 Fe1 N4 165.77(4)
N3 Fe1 N4 81.73(5)
C23 O1 Fe1 123.08(9)
C22 O3 Fe1 115.03(8)
C22 O3 H3A 113.6
Fe1 O3 H3A 131.1
C15 N2 C1 111.36(11)
C15 N2 C8 111.81(12)
C1 N2 C8 110.37(11)
C15 N2 Fe1 108.12(9)
C1 N2 Fe1 107.17(9)
C8 N2 Fe1 107.80(9)
C2 N1 C6 118.21(13)
C2 N1 Fe1 113.23(10)
C6 N1 Fe1 128.52(10)
C13 N4 C9 118.33(13)
C13 N4 Fe1 126.27(10)
C9 N4 Fe1 107.24(9)
C16 N3 C20 118.24(13)
C16 N3 Fe1 112.03(10)
C20 N3 Fe1 129.29(10)
N2 C1 C2 111.78(12)
N2 C1 H1A 109.3
C2 C1 H1A 109.3
N2 C1 H1B 109.3
C2 C1 H1B 109.3
H1A C1 H1B 107.9
N1 C2 C3 122.57(14)
N1 C2 C1 116.67(13)
C3 C2 C1 120.69(14)
C4 C3 C2 119.02(15)
C4 C3 H3 120.5
C2 C3 H3 120.5
C5 C4 C3 118.77(15)
C5 C4 H4 120.6
C3 C4 H4 120.6
C4 C5 C6 119.88(15)
C4 C5 H5 120.1
C6 C5 H5 120.1
N1 C6 C5 121.51(15)
N1 C6 C7 117.26(14)
C5 C6 C7 121.23(14)
C6 C7 H7A 109.5
C6 C7 H7B 109.5
H7A C7 H7B 109.5
C6 C7 H7C 109.5
H7A C7 H7C 109.5
H7B C7 H7C 109.5
N2 C8 C9 112.67(12)
N2 C8 H8A 109.1
C9 C8 H8A 109.1
N2 C8 H8B 109.1
C9 C8 H8B 109.1
H8A C8 H8B 107.8
N4 C9 C10 122.82(15)
N4 C9 C8 115.02(13)
C10 C9 C8 122.11(14)
C9 C10 C11 118.49(16)
C9 C10 H10 120.8
C11 C10 H10 120.8
C12 C11 C10 119.20(16)
C12 C11 H11 120.4
C10 C11 H11 120.4
C11 C12 C13 119.72(15)
C11 C12 H12 120.1
C13 C12 H12 120.1
N4 C13 C12 121.20(15)
N4 C13 C14 117.44(15)
C12 C13 C14 121.36(15)
C13 C14 H14A 109.5
C13 C14 H14B 109.5
H14A C14 H14B 109.5
C13 C14 H14C 109.5
H14A C14 H14C 109.5
H14B C14 H14C 109.5
N2 C15 C16 113.36(12)
N2 C15 H15A 108.9
C16 C15 H15A 108.9
N2 C15 H15B 108.9
C16 C15 H15B 108.9
H15A C15 H15B 107.7
N3 C16 C17 123.03(15)
N3 C16 C15 117.98(13)
C17 C16 C15 118.86(14)
C18 C17 C16 118.59(16)
C18 C17 H17 120.7
C16 C17 H17 120.7
C19 C18 C17 118.82(16)
C19 C18 H18 120.6
C17 C18 H18 120.6
C18 C19 C20 120.58(16)
C18 C19 H19 119.7
C20 C19 H19 119.7
N3 C20 C19 120.64(15)
N3 C20 C21 118.70(14)
C19 C20 C21 120.65(14)
C20 C21 H21A 109.5
C20 C21 H21B 109.5
H21A C21 H21B 109.5
C20 C21 H21C 109.5
H21A C21 H21C 109.5
H21B C21 H21C 109.5
O3 C22 C30 108.48(11)
O3 C22 C24 109.75(11)
C30 C22 C24 114.67(11)
O3 C22 C23 105.67(10)
C30 C22 C23 107.70(11)
C24 C22 C23 110.15(11)
O2 C23 O1 125.20(13)
O2 C23 C22 117.07(12)
O1 C23 C22 117.73(12)
C29 C24 C25 118.02(13)
C29 C24 C22 123.28(12)
C25 C24 C22 118.69(12)
C26 C25 C24 120.77(14)
C26 C25 H25 119.6
C24 C25 H25 119.6
C27 C26 C25 120.69(14)
C27 C26 H26 119.7
C25 C26 H26 119.7
C28 C27 C26 119.12(14)
C28 C27 H27 120.4
C26 C27 H27 120.4
C27 C28 C29 120.52(14)
C27 C28 H28 119.7
C29 C28 H28 119.7
C28 C29 C24 120.85(14)
C28 C29 H29 119.6
C24 C29 H29 119.6
C31 C30 C35 118.94(13)
C31 C30 C22 122.92(13)
C35 C30 C22 118.08(12)
C30 C31 C32 119.90(14)
C30 C31 H31 120.0
C32 C31 H31 120.0
C33 C32 C31 121.03(14)
C33 C32 H32 119.5
C31 C32 H32 119.5
C32 C33 C34 119.35(14)
C32 C33 H33 120.3
C34 C33 H33 120.3
C35 C34 C33 119.87(15)
C35 C34 H34 120.1
C33 C34 H34 120.1
C34 C35 C30 120.89(14)
C34 C35 H35 119.6
C30 C35 H35 119.6
C37 C36 C41 114.68(14)
C37 C36 B1 124.50(14)
C41 C36 B1 120.80(13)
C38 C37 C36 122.40(15)
C38 C37 H37 118.8
C36 C37 H37 118.8
C39 C38 C37 120.82(15)
C39 C38 H38 119.6
C37 C38 H38 119.6
C38 C39 C40 118.88(15)
C38 C39 H39 120.6
C40 C39 H39 120.6
C39 C40 C41 119.67(15)
C39 C40 H40 120.2
C41 C40 H40 120.2
C40 C41 C36 123.48(15)
C40 C41 H41 118.3
C36 C41 H41 118.3
C47 C42 C43 114.44(13)
C47 C42 B1 123.12(13)
C43 C42 B1 122.40(13)
C44 C43 C42 122.76(14)
C44 C43 H43 118.6
C42 C43 H43 118.6
C45 C44 C43 120.85(14)
C45 C44 H44 119.6
C43 C44 H44 119.6
C46 C45 C44 118.13(14)
C46 C45 H45 120.9
C44 C45 H45 120.9
C45 C46 C47 120.47(14)
C45 C46 H46 119.8
C47 C46 H46 119.8
C46 C47 C42 123.31(14)
C46 C47 H47 118.3
C42 C47 H47 118.3
C49 C48 C53 114.99(14)
C49 C48 B1 123.61(14)
C53 C48 B1 121.40(13)
C50 C49 C48 122.78(15)
C50 C49 H49 118.6
C48 C49 H49 118.6
C51 C50 C49 120.15(15)
C51 C50 H50 119.9
C49 C50 H50 119.9
C50 C51 C52 119.25(15)
C50 C51 H51 120.4
C52 C51 H51 120.4
C53 C52 C51 119.87(16)
C53 C52 H52 120.1
C51 C52 H52 120.1
C52 C53 C48 122.96(15)
C52 C53 H53 118.5
C48 C53 H53 118.5
C59 C54 C55 115.34(14)
C59 C54 B1 122.33(13)
C55 C54 B1 122.31(14)
C56 C55 C54 122.63(16)
C56 C55 H55 118.7
C54 C55 H55 118.7
C57 C56 C55 120.16(16)
C57 C56 H56 119.9
C55 C56 H56 119.9
C56 C57 C58 119.19(15)
C56 C57 H57 120.4
C58 C57 H57 120.4
C57 C58 C59 120.14(16)
C57 C58 H58 119.9
C59 C58 H58 119.9
C58 C59 C54 122.51(16)
C58 C59 H59 118.7
C54 C59 H59 118.7
C48 B1 C54 110.12(12)
C48 B1 C36 110.07(12)
C54 B1 C36 108.75(12)
C48 B1 C42 109.59(12)
C54 B1 C42 108.93(12)
C36 B1 C42 109.36(11)

loop_
_geom_bond_atom_site_label_1
_geom_bond_atom_site_label_2
_geom_bond_distance
Fe1 O1 2.0132(10)
Fe1 N2 2.1793(12)
Fe1 N1 2.2046(12)
Fe1 O3 2.2137(10)
Fe1 N3 2.2403(12)
Fe1 N4 2.2661(12)
O1 C23 1.2695(17)
O2 C23 1.2372(17)
O3 C22 1.4401(16)
O3 H3A 0.8973
N2 C15 1.4815(19)
N2 C1 1.4822(19)
N2 C8 1.4833(18)
N1 C2 1.3512(19)
N1 C6 1.355(2)
N4 C13 1.346(2)
N4 C9 1.351(2)
N3 C16 1.348(2)
N3 C20 1.357(2)
C1 C2 1.506(2)
C1 H1A 0.9700
C1 H1B 0.9700
C2 C3 1.387(2)
C3 C4 1.384(2)
C3 H3 0.9300
C4 C5 1.380(2)
C4 H4 0.9300
C5 C6 1.391(2)
C5 H5 0.9300
C6 C7 1.496(2)
C7 H7A 0.9600
C7 H7B 0.9600
C7 H7C 0.9600
C8 C9 1.504(2)
C8 H8A 0.9700
C8 H8B 0.9700
C9 C10 1.381(2)
C10 C11 1.384(2)
C10 H10 0.9300
C11 C12 1.371(3)
C11 H11 0.9300
C12 C13 1.398(2)
C12 H12 0.9300
C13 C14 1.491(2)
C14 H14A 0.9600
C14 H14B 0.9600
C14 H14C 0.9600
C15 C16 1.507(2)
C15 H15A 0.9700
C15 H15B 0.9700
C16 C17 1.381(2)
C17 C18 1.381(2)
C17 H17 0.9300
C18 C19 1.371(3)
C18 H18 0.9300
C19 C20 1.388(2)
C19 H19 0.9300
C20 C21 1.493(2)
C21 H21A 0.9600
C21 H21B 0.9600
C21 H21C 0.9600
C22 C30 1.5265(19)
C22 C24 1.5420(19)
C22 C23 1.5524(19)
C24 C29 1.392(2)
C24 C25 1.395(2)
C25 C26 1.386(2)
C25 H25 0.9300
C26 C27 1.383(2)
C26 H26 0.9300
C27 C28 1.379(2)
C27 H27 0.9300
C28 C29 1.391(2)
C28 H28 0.9300
C29 H29 0.9300
C30 C31 1.382(2)
C30 C35 1.398(2)
C31 C32 1.391(2)
C31 H31 0.9300
C32 C33 1.381(2)
C32 H32 0.9300
C33 C34 1.386(2)
C33 H33 0.9300
C34 C35 1.384(2)
C34 H34 0.9300
C35 H35 0.9300
C36 C37 1.402(2)
C36 C41 1.406(2)
C36 B1 1.654(2)
C37 C38 1.393(2)
C37 H37 0.9300
C38 C39 1.379(2)
C38 H38 0.9300
C39 C40 1.384(2)
C39 H39 0.9300
C40 C41 1.390(2)
C40 H40 0.9300
C41 H41 0.9300
C42 C47 1.402(2)
C42 C43 1.403(2)
C42 B1 1.658(2)
C43 C44 1.388(2)
C43 H43 0.9300
C44 C45 1.384(2)
C44 H44 0.9300
C45 C46 1.380(2)
C45 H45 0.9300
C46 C47 1.388(2)
C46 H46 0.9300
C47 H47 0.9300
C48 C49 1.402(2)
C48 C53 1.403(2)
C48 B1 1.642(2)
C49 C50 1.392(2)
C49 H49 0.9300
C50 C51 1.375(2)
C50 H50 0.9300
C51 C52 1.388(2)
C51 H51 0.9300
C52 C53 1.387(2)
C52 H52 0.9300
C53 H53 0.9300
C54 C59 1.401(2)
C54 C55 1.401(2)
C54 B1 1.645(2)
C55 C56 1.388(2)
C55 H55 0.9300
C56 C57 1.379(3)
C56 H56 0.9300
C57 C58 1.380(3)
C57 H57 0.9300
C58 C59 1.390(2)
C58 H58 0.9300
C59 H59 0.9300

loop_
_geom_torsion_atom_site_label_1
_geom_torsion_atom_site_label_2
_geom_torsion_atom_site_label_3
_geom_torsion_atom_site_label_4
_geom_torsion
N2 Fe1 O1 C23 -14.3(2)
N1 Fe1 O1 C23 -102.77(11)
O3 Fe1 O1 C23 -13.16(10)
N3 Fe1 O1 C23 68.91(11)
N4 Fe1 O1 C23 154.72(10)
O1 Fe1 O3 C22 18.82(8)
N2 Fe1 O3 C22 -161.48(9)
N1 Fe1 O3 C22 121.08(9)
N3 Fe1 O3 C22 -83.97(9)
N4 Fe1 O3 C22 -110.11(17)
O1 Fe1 N2 C15 58.4(2)
N1 Fe1 N2 C15 150.17(10)
O3 Fe1 N2 C15 57.29(9)
N3 Fe1 N2 C15 -27.87(9)
N4 Fe1 N2 C15 -111.47(9)
O1 Fe1 N2 C1 -61.7(2)
N1 Fe1 N2 C1 30.02(8)
O3 Fe1 N2 C1 -62.86(9)
N3 Fe1 N2 C1 -148.02(9)
N4 Fe1 N2 C1 128.38(9)
O1 Fe1 N2 C8 179.47(15)
N1 Fe1 N2 C8 -88.79(9)
O3 Fe1 N2 C8 178.33(9)
N3 Fe1 N2 C8 93.17(9)
N4 Fe1 N2 C8 9.58(9)
O1 Fe1 N1 C2 148.26(9)
N2 Fe1 N1 C2 -16.66(9)
O3 Fe1 N1 C2 73.71(10)
N3 Fe1 N1 C2 -12.12(17)
N4 Fe1 N1 C2 -95.18(10)
O1 Fe1 N1 C6 -29.18(13)
N2 Fe1 N1 C6 165.90(13)
O3 Fe1 N1 C6 -103.73(12)
N3 Fe1 N1 C6 170.44(11)
N4 Fe1 N1 C6 87.38(12)
O1 Fe1 N4 C13 -14.84(14)
N2 Fe1 N4 C13 162.36(14)
N1 Fe1 N4 C13 -121.55(13)
O3 Fe1 N4 C13 109.91(19)
N3 Fe1 N4 C13 83.56(13)
O1 Fe1 N4 C9 -162.39(9)
N2 Fe1 N4 C9 14.80(10)
N1 Fe1 N4 C9 90.89(10)
O3 Fe1 N4 C9 -37.6(2)
N3 Fe1 N4 C9 -63.99(10)
O1 Fe1 N3 C16 -146.88(10)
N2 Fe1 N3 C16 18.15(10)
N1 Fe1 N3 C16 13.62(16)
O3 Fe1 N3 C16 -73.89(10)
N4 Fe1 N3 C16 99.83(10)
O1 Fe1 N3 C20 25.31(13)
N2 Fe1 N3 C20 -169.66(13)
N1 Fe1 N3 C20 -174.20(11)
O3 Fe1 N3 C20 98.30(12)
N4 Fe1 N3 C20 -87.99(12)
C15 N2 C1 C2 -158.03(12)
C8 N2 C1 C2 77.16(15)
Fe1 N2 C1 C2 -39.97(13)
C6 N1 C2 C3 -0.3(2)
Fe1 N1 C2 C3 -178.04(11)
C6 N1 C2 C1 176.74(12)
Fe1 N1 C2 C1 -0.99(15)
N2 C1 C2 N1 28.22(17)
N2 C1 C2 C3 -154.67(13)
N1 C2 C3 C4 1.9(2)
C1 C2 C3 C4 -175.08(13)
C2 C3 C4 C5 -1.6(2)
C3 C4 C5 C6 -0.1(2)
C2 N1 C6 C5 -1.5(2)
Fe1 N1 C6 C5 175.85(11)
C2 N1 C6 C7 178.19(14)
Fe1 N1 C6 C7 -4.5(2)
C4 C5 C6 N1 1.7(2)
C4 C5 C6 C7 -177.94(16)
C15 N2 C8 C9 87.14(15)
C1 N2 C8 C9 -148.31(13)
Fe1 N2 C8 C9 -31.57(15)
C13 N4 C9 C10 -5.5(2)
Fe1 N4 C9 C10 145.05(13)
C13 N4 C9 C8 171.96(13)
Fe1 N4 C9 C8 -37.47(15)
N2 C8 C9 N4 49.40(18)
N2 C8 C9 C10 -133.10(15)
N4 C9 C10 C11 2.4(2)
C8 C9 C10 C11 -174.85(15)
C9 C10 C11 C12 2.2(3)
C10 C11 C12 C13 -3.6(3)
C9 N4 C13 C12 4.0(2)
Fe1 N4 C13 C12 -140.42(13)
C9 N4 C13 C14 -175.35(14)
Fe1 N4 C13 C14 40.2(2)
C11 C12 C13 N4 0.5(2)
C11 C12 C13 C14 179.81(16)
C1 N2 C15 C16 152.38(12)
C8 N2 C15 C16 -83.63(15)
Fe1 N2 C15 C16 34.89(14)
C20 N3 C16 C17 -1.5(2)
Fe1 N3 C16 C17 171.61(12)
C20 N3 C16 C15 -177.23(13)
Fe1 N3 C16 C15 -4.09(16)
N2 C15 C16 N3 -21.12(19)
N2 C15 C16 C17 163.00(13)
N3 C16 C17 C18 -1.3(2)
C15 C16 C17 C18 174.35(15)
C16 C17 C18 C19 2.6(3)
C17 C18 C19 C20 -1.1(3)
C16 N3 C20 C19 3.1(2)
Fe1 N3 C20 C19 -168.71(11)
C16 N3 C20 C21 -175.98(13)
Fe1 N3 C20 C21 12.24(19)
C18 C19 C20 N3 -1.8(2)
C18 C19 C20 C21 177.23(16)
Fe1 O3 C22 C30 -135.63(9)
Fe1 O3 C22 C24 98.38(10)
Fe1 O3 C22 C23 -20.37(12)
Fe1 O1 C23 O2 -174.39(10)
Fe1 O1 C23 C22 5.54(16)
O3 C22 C23 O2 -169.28(11)
C30 C22 C23 O2 -53.49(15)
C24 C22 C23 O2 72.23(15)
O3 C22 C23 O1 10.78(16)
C30 C22 C23 O1 126.58(13)
C24 C22 C23 O1 -107.70(13)
O3 C22 C24 C29 -138.82(13)
C30 C22 C24 C29 98.79(16)
C23 C22 C24 C29 -22.87(18)
O3 C22 C24 C25 39.73(17)
C30 C22 C24 C25 -82.66(16)
C23 C22 C24 C25 155.67(13)
C29 C24 C25 C26 1.5(2)
C22 C24 C25 C26 -177.08(14)
C24 C25 C26 C27 -1.0(2)
C25 C26 C27 C28 -0.6(2)
C26 C27 C28 C29 1.5(2)
C27 C28 C29 C24 -0.9(2)
C25 C24 C29 C28 -0.6(2)
C22 C24 C29 C28 177.94(13)
O3 C22 C30 C31 -134.76(13)
C24 C22 C30 C31 -11.69(19)
C23 C22 C30 C31 111.30(14)
O3 C22 C30 C35 47.96(16)
C24 C22 C30 C35 171.04(13)
C23 C22 C30 C35 -65.97(16)
C35 C30 C31 C32 0.9(2)
C22 C30 C31 C32 -176.32(13)
C30 C31 C32 C33 -1.4(2)
C31 C32 C33 C34 0.8(2)
C32 C33 C34 C35 0.3(2)
C33 C34 C35 C30 -0.7(3)
C31 C30 C35 C34 0.1(2)
C22 C30 C35 C34 177.49(14)
C41 C36 C37 C38 1.3(2)
B1 C36 C37 C38 -177.19(14)
C36 C37 C38 C39 0.8(2)
C37 C38 C39 C40 -1.3(2)
C38 C39 C40 C41 -0.4(2)
C39 C40 C41 C36 2.8(2)
C37 C36 C41 C40 -3.1(2)
B1 C36 C41 C40 175.44(14)
C47 C42 C43 C44 -2.1(2)
B1 C42 C43 C44 -179.88(14)
C42 C43 C44 C45 0.9(2)
C43 C44 C45 C46 1.1(2)
C44 C45 C46 C47 -1.8(2)
C45 C46 C47 C42 0.6(2)
C43 C42 C47 C46 1.3(2)
B1 C42 C47 C46 179.14(14)
C53 C48 C49 C50 0.0(2)
B1 C48 C49 C50 179.16(14)
C48 C49 C50 C51 0.1(2)
C49 C50 C51 C52 0.0(2)
C50 C51 C52 C53 -0.1(2)
C51 C52 C53 C48 0.1(2)
C49 C48 C53 C52 -0.1(2)
B1 C48 C53 C52 -179.29(14)
C59 C54 C55 C56 -1.6(2)
B1 C54 C55 C56 179.98(14)
C54 C55 C56 C57 0.0(2)
C55 C56 C57 C58 1.4(2)
C56 C57 C58 C59 -1.1(2)
C57 C58 C59 C54 -0.5(2)
C55 C54 C59 C58 1.8(2)
B1 C54 C59 C58 -179.74(14)
C49 C48 B1 C54 11.22(19)
C53 C48 B1 C54 -169.66(13)
C49 C48 B1 C36 -108.67(15)
C53 C48 B1 C36 70.46(18)
C49 C48 B1 C42 131.02(14)
C53 C48 B1 C42 -49.85(18)
C59 C54 B1 C48 -86.99(17)
C55 C54 B1 C48 91.32(16)
C59 C54 B1 C36 33.69(18)
C55 C54 B1 C36 -148.00(13)
C59 C54 B1 C42 152.80(13)
C55 C54 B1 C42 -28.89(18)
C37 C36 B1 C48 -12.1(2)
C41 C36 B1 C48 169.48(13)
C37 C36 B1 C54 -132.83(14)
C41 C36 B1 C54 48.77(17)
C37 C36 B1 C42 108.33(16)
C41 C36 B1 C42 -70.07(17)
C47 C42 B1 C48 159.57(13)
C43 C42 B1 C48 -22.80(19)
C47 C42 B1 C54 -79.89(17)
C43 C42 B1 C54 97.74(16)
C47 C42 B1 C36 38.84(19)
C43 C42 B1 C36 -143.54(14)
